data_4131566
loop_
_publ_author_name
'Finkbeiner, Peter'
'Murai, Kenichi'
'R\"opke, Michael'
'Sarpong, Richmond'

_publ_section_title
;
 Total Synthesis of Terpenoids Employing a &quot;Benzannulation of
 Carvone&quot; Strategy: Synthesis of (-)-Crotogoudin.
;
_journal_issue 33
_journal_name_full 'Journal of the American Chemical Society'
_journal_page_first 11349
_journal_page_last 11352
_journal_paper_doi 10.1021/jacs.7b06823
_journal_volume 139
_journal_year 2017
_chemical_absolute_configuration ad
_chemical_formula_sum 'C20 H26 O3'
_chemical_formula_weight 314.41
_chemical_name_common pf262a
_space_group_crystal_system orthorhombic
_space_group_IT_number 19
_space_group_name_Hall 'P 2ac 2ab'
_space_group_name_H-M_alt 'P 21 21 21'
_atom_sites_solution_hydrogens geom
_atom_sites_solution_primary iterative
_atom_sites_solution_secondary difmap
_audit_creation_method SHELXL-2014/7
_cell_angle_alpha 90
_cell_angle_beta 90
_cell_angle_gamma 90
_cell_formula_units_Z 4
_cell_length_a 11.2752(12)
_cell_length_b 11.7610(12)
_cell_length_c 12.3224(13)
_cell_measurement_reflns_used 8982
_cell_measurement_temperature 100(2)
_cell_measurement_theta_max 68.34
_cell_measurement_theta_min 3.59
_cell_volume 1634.0(3)
_computing_cell_refinement 'Bruker SAINT'
_computing_data_collection 'Bruker APEX2'
_computing_data_reduction 'Bruker SAINT'
_computing_molecular_graphics Mercury
_computing_publication_material WinGX
_computing_structure_refinement 'SHELXL-2014/7 (Sheldrick, 2014)'
_computing_structure_solution 'SHELXT (Sheldrick 2014)'
_diffrn_ambient_temperature 100(2)
_diffrn_detector_area_resol_mean 8.366
_diffrn_measured_fraction_theta_full 0.999
_diffrn_measured_fraction_theta_max 0.997
_diffrn_measurement_device_type 'Bruker APEX-II CCD'
_diffrn_measurement_method 'phi and omega scans'
_diffrn_radiation_type CuK\a
_diffrn_radiation_wavelength 1.54178
_diffrn_reflns_av_R_equivalents 0.0265
_diffrn_reflns_av_unetI/netI 0.0111
_diffrn_reflns_Laue_measured_fraction_full 0.999
_diffrn_reflns_Laue_measured_fraction_max 0.997
_diffrn_reflns_limit_h_max 13
_diffrn_reflns_limit_h_min -13
_diffrn_reflns_limit_k_max 14
_diffrn_reflns_limit_k_min -14
_diffrn_reflns_limit_l_max 14
_diffrn_reflns_limit_l_min -14
_diffrn_reflns_number 28042
_diffrn_reflns_point_group_measured_fraction_full 1.000
_diffrn_reflns_point_group_measured_fraction_max 0.995
_diffrn_reflns_theta_full 67.000
_diffrn_reflns_theta_max 68.426
_diffrn_reflns_theta_min 5.199
_diffrn_source 'microfocus rotating anode'
_exptl_absorpt_coefficient_mu 0.668
_exptl_absorpt_correction_T_max 0.753
_exptl_absorpt_correction_T_min 0.671
_exptl_absorpt_correction_type multi-scan
_exptl_absorpt_process_details SADABS
_exptl_crystal_colour Colourless
_exptl_crystal_density_diffrn 1.278
_exptl_crystal_description Block
_exptl_crystal_F_000 680
_exptl_crystal_size_max 0.200
_exptl_crystal_size_mid 0.200
_exptl_crystal_size_min 0.100
_refine_diff_density_max 0.182
_refine_diff_density_min -0.182
_refine_diff_density_rms 0.037
_refine_ls_abs_structure_details
;
 Flack x determined using 1264 quotients [(I+)-(I-)]/[(I+)+(I-)]
 (Parsons, Flack and Wagner, Acta Cryst. B69 (2013) 249-259).
;
_refine_ls_abs_structure_Flack 0.03(2)
_refine_ls_extinction_method none
_refine_ls_goodness_of_fit_ref 1.063
_refine_ls_hydrogen_treatment constr
_refine_ls_matrix_type full
_refine_ls_number_parameters 211
_refine_ls_number_reflns 2996
_refine_ls_number_restraints 0
_refine_ls_restrained_S_all 1.063
_refine_ls_R_factor_all 0.0277
_refine_ls_R_factor_gt 0.0277
_refine_ls_shift/su_max 0.001
_refine_ls_shift/su_mean 0.000
_refine_ls_structure_factor_coef Fsqd
_refine_ls_weighting_details 'w=1/[\s^2^(Fo^2^)+(0.0471P)^2^+0.3067P] where P=(Fo^2^+2Fc^2^)/3'
_refine_ls_weighting_scheme calc
_refine_ls_wR_factor_gt 0.0734
_refine_ls_wR_factor_ref 0.0735
_reflns_Friedel_coverage 0.734
_reflns_Friedel_fraction_full 1.000
_reflns_Friedel_fraction_max 0.991
_reflns_number_gt 2994
_reflns_number_total 2996
_reflns_threshold_expression 'I > 2\s(I)'
_cod_data_source_file ja7b06823_si_003.cif
_cod_data_source_block pf262a
_cod_database_code 4131566
_shelx_shelxl_version_number 2014/7
_shelx_space_group_comment
;
The symmetry employed for this shelxl refinement is uniquely defined
by the following loop, which should always be used as a source of
symmetry information in preference to the above space-group names.
They are only intended as comments.
;
_shelx_estimated_absorpt_t_min 0.878
_shelx_estimated_absorpt_t_max 0.936

loop_
_space_group_symop_operation_xyz
'x, y, z'
'-x+1/2, -y, z+1/2'
'-x, y+1/2, -z+1/2'
'x+1/2, -y+1/2, -z'

loop_
_atom_site_label
_atom_site_type_symbol
_atom_site_fract_x
_atom_site_fract_y
_atom_site_fract_z
_atom_site_U_iso_or_equiv
_atom_site_adp_type
_atom_site_occupancy
_atom_site_site_symmetry_order
_atom_site_calc_flag
_atom_site_refinement_flags_posn
_atom_site_refinement_flags_adp
C1 C 0.62206(16) 0.86268(15) 0.65368(14) 0.0245(4) Uani 1 1 d . .
H1A H 0.5544 0.8799 0.7008 0.037 Uiso 1 1 calc R U
H1B H 0.6776 0.9268 0.6544 0.037 Uiso 1 1 calc R U
H1C H 0.6623 0.7942 0.6801 0.037 Uiso 1 1 calc R U
C2 C 0.57848(14) 0.84282(14) 0.53876(14) 0.0185(3) Uani 1 1 d . .
C3 C 0.57556(16) 0.95396(15) 0.47611(15) 0.0240(4) Uani 1 1 d . .
H3A H 0.6567 0.9767 0.4576 0.036 Uiso 1 1 calc R U
H3B H 0.5387 1.0131 0.5209 0.036 Uiso 1 1 calc R U
H3C H 0.5294 0.9438 0.4094 0.036 Uiso 1 1 calc R U
C4 C 0.54469(13) 0.74341(14) 0.49489(13) 0.0170(3) Uani 1 1 d . .
C5 C 0.53662(13) 0.62662(13) 0.55036(12) 0.0151(3) Uani 1 1 d . .
C6 C 0.40449(14) 0.59320(14) 0.56527(13) 0.0176(3) Uani 1 1 d . .
H6A H 0.3545 0.6263 0.5073 0.021 Uiso 1 1 calc R U
H6B H 0.3945 0.5096 0.5655 0.021 Uiso 1 1 calc R U
C7 C 0.37414(15) 0.64417(14) 0.67577(13) 0.0203(3) Uani 1 1 d . .
H7A H 0.3448 0.7231 0.6684 0.024 Uiso 1 1 calc R U
H7B H 0.3136 0.5980 0.7138 0.024 Uiso 1 1 calc R U
C8 C 0.49087(15) 0.64088(14) 0.73473(13) 0.0193(3) Uani 1 1 d . .
C9 C 0.50479(15) 0.73314(14) 0.37712(13) 0.0205(3) Uani 1 1 d . .
H9A H 0.5153 0.8076 0.3409 0.025 Uiso 1 1 calc R U
H9B H 0.4192 0.7144 0.3755 0.025 Uiso 1 1 calc R U
C10 C 0.57307(14) 0.64237(14) 0.31327(12) 0.0188(3) Uani 1 1 d . .
H10A H 0.5351 0.6325 0.2415 0.023 Uiso 1 1 calc R U
H10B H 0.6551 0.6696 0.3009 0.023 Uiso 1 1 calc R U
C11 C 0.57807(13) 0.52775(13) 0.37000(12) 0.0153(3) Uani 1 1 d . .
C12 C 0.61819(13) 0.53873(13) 0.49135(12) 0.0145(3) Uani 1 1 d . .
C13 C 0.74668(14) 0.58384(14) 0.49681(12) 0.0199(3) Uani 1 1 d . .
H13A H 0.7696 0.5947 0.5728 0.030 Uiso 1 1 calc R U
H13B H 0.7517 0.6566 0.4583 0.030 Uiso 1 1 calc R U
H13C H 0.8003 0.5288 0.4627 0.030 Uiso 1 1 calc R U
C14 C 0.61444(15) 0.41941(13) 0.54616(12) 0.0177(3) Uani 1 1 d . .
H14A H 0.6920 0.4035 0.5806 0.021 Uiso 1 1 calc R U
H14B H 0.5531 0.4191 0.6036 0.021 Uiso 1 1 calc R U
C15 C 0.58647(15) 0.32588(13) 0.46261(14) 0.0200(3) Uani 1 1 d . .
H15 H 0.5880 0.2493 0.4977 0.024 Uiso 1 1 calc R U
C16 C 0.67610(15) 0.33105(15) 0.36823(14) 0.0214(4) Uani 1 1 d . .
H16A H 0.6610 0.2678 0.3170 0.026 Uiso 1 1 calc R U
H16B H 0.7578 0.3229 0.3967 0.026 Uiso 1 1 calc R U
C17 C 0.66349(13) 0.44577(14) 0.30873(13) 0.0186(3) Uani 1 1 d . .
H17A H 0.6328 0.4322 0.2346 0.022 Uiso 1 1 calc R U
H17B H 0.7425 0.4818 0.3022 0.022 Uiso 1 1 calc R U
C18 C 0.46040(14) 0.46377(14) 0.36200(12) 0.0167(3) Uani 1 1 d . .
C19 C 0.46527(15) 0.35052(14) 0.41697(13) 0.0194(3) Uani 1 1 d . .
C20 C 0.37089(18) 0.28340(16) 0.42329(14) 0.0282(4) Uani 1 1 d . .
H20A H 0.2977 0.3069 0.3924 0.034 Uiso 1 1 calc R U
H20B H 0.3765 0.2119 0.4587 0.034 Uiso 1 1 calc R U
O1 O 0.51059(11) 0.64928(11) 0.83037(9) 0.0263(3) Uani 1 1 d . .
O2 O 0.58007(10) 0.62774(9) 0.66249(9) 0.0169(2) Uani 1 1 d . .
O3 O 0.37571(10) 0.49706(10) 0.30944(9) 0.0229(3) Uani 1 1 d . .

loop_
_atom_site_aniso_label
_atom_site_aniso_U_11
_atom_site_aniso_U_22
_atom_site_aniso_U_33
_atom_site_aniso_U_23
_atom_site_aniso_U_13
_atom_site_aniso_U_12
C1 0.0281(8) 0.0212(8) 0.0241(8) -0.0033(7) -0.0043(7) -0.0057(7)
C2 0.0145(7) 0.0206(8) 0.0204(8) 0.0001(6) 0.0020(6) 0.0001(6)
C3 0.0265(8) 0.0179(8) 0.0275(9) 0.0002(7) 0.0023(7) -0.0018(7)
C4 0.0164(7) 0.0184(7) 0.0162(7) 0.0009(6) 0.0005(6) 0.0013(6)
C5 0.0158(7) 0.0187(7) 0.0108(7) -0.0002(6) -0.0025(6) 0.0005(6)
C6 0.0150(7) 0.0199(7) 0.0178(8) -0.0008(6) 0.0006(6) 0.0005(6)
C7 0.0192(7) 0.0231(8) 0.0188(8) -0.0009(7) 0.0031(6) 0.0021(6)
C8 0.0246(8) 0.0160(7) 0.0172(8) 0.0001(6) 0.0034(6) 0.0007(7)
C9 0.0258(8) 0.0185(8) 0.0172(8) 0.0027(6) -0.0041(7) 0.0013(7)
C10 0.0213(7) 0.0218(8) 0.0135(7) 0.0016(6) -0.0014(6) -0.0022(7)
C11 0.0142(7) 0.0200(7) 0.0116(7) -0.0004(6) 0.0001(6) -0.0004(6)
C12 0.0141(7) 0.0176(7) 0.0118(7) 0.0007(6) -0.0005(6) 0.0002(6)
C13 0.0151(7) 0.0281(8) 0.0166(7) -0.0011(6) -0.0016(6) -0.0015(6)
C14 0.0205(8) 0.0189(8) 0.0137(7) 0.0011(6) 0.0011(6) 0.0040(6)
C15 0.0260(8) 0.0167(7) 0.0173(8) -0.0008(6) 0.0030(7) 0.0022(6)
C16 0.0227(8) 0.0238(8) 0.0177(8) -0.0024(7) 0.0016(7) 0.0064(7)
C17 0.0161(7) 0.0258(8) 0.0139(7) -0.0011(6) 0.0018(6) 0.0004(6)
C18 0.0162(7) 0.0216(7) 0.0124(7) -0.0052(6) 0.0035(6) 0.0004(6)
C19 0.0236(8) 0.0200(8) 0.0145(7) -0.0048(6) 0.0049(6) -0.0023(6)
C20 0.0320(9) 0.0300(9) 0.0227(8) -0.0048(7) 0.0059(8) -0.0095(8)
O1 0.0341(7) 0.0314(6) 0.0135(5) -0.0021(5) 0.0013(5) -0.0031(5)
O2 0.0184(5) 0.0204(5) 0.0118(5) -0.0002(4) -0.0017(4) 0.0015(4)
O3 0.0163(5) 0.0301(6) 0.0221(6) -0.0041(5) -0.0047(5) 0.0015(5)

loop_
_atom_type_symbol
_atom_type_description
_atom_type_scat_dispersion_real
_atom_type_scat_dispersion_imag
_atom_type_scat_source
C C 0.0181 0.0091 'International Tables Vol C Tables 4.2.6.8 and 6.1.1.4'
H H 0.0000 0.0000 'International Tables Vol C Tables 4.2.6.8 and 6.1.1.4'
O O 0.0492 0.0322 'International Tables Vol C Tables 4.2.6.8 and 6.1.1.4'

loop_
_geom_angle_atom_site_label_1
_geom_angle_atom_site_label_2
_geom_angle_atom_site_label_3
_geom_angle
C2 C1 H1A 109.5
C2 C1 H1B 109.5
H1A C1 H1B 109.5
C2 C1 H1C 109.5
H1A C1 H1C 109.5
H1B C1 H1C 109.5
C4 C2 C1 126.98(15)
C4 C2 C3 122.58(15)
C1 C2 C3 110.43(14)
C2 C3 H3A 109.5
C2 C3 H3B 109.5
H3A C3 H3B 109.5
C2 C3 H3C 109.5
H3A C3 H3C 109.5
H3B C3 H3C 109.5
C2 C4 C9 122.40(14)
C2 C4 C5 128.00(15)
C9 C4 C5 109.58(13)
O2 C5 C4 113.04(12)
O2 C5 C6 102.21(11)
C4 C5 C6 109.62(12)
O2 C5 C12 104.34(11)
C4 C5 C12 110.45(12)
C6 C5 C12 116.90(12)
C7 C6 C5 102.79(12)
C7 C6 H6A 111.2
C5 C6 H6A 111.2
C7 C6 H6B 111.2
C5 C6 H6B 111.2
H6A C6 H6B 109.1
C8 C7 C6 102.98(13)
C8 C7 H7A 111.2
C6 C7 H7A 111.2
C8 C7 H7B 111.2
C6 C7 H7B 111.2
H7A C7 H7B 109.1
O1 C8 O2 121.11(15)
O1 C8 C7 129.25(16)
O2 C8 C7 109.63(13)
C4 C9 C10 113.29(13)
C4 C9 H9A 108.9
C10 C9 H9A 108.9
C4 C9 H9B 108.9
C10 C9 H9B 108.9
H9A C9 H9B 107.7
C11 C10 C9 113.59(13)
C11 C10 H10A 108.8
C9 C10 H10A 108.8
C11 C10 H10B 108.8
C9 C10 H10B 108.8
H10A C10 H10B 107.7
C10 C11 C18 112.02(13)
C10 C11 C17 110.43(13)
C18 C11 C17 101.57(12)
C10 C11 C12 112.12(12)
C18 C11 C12 110.64(12)
C17 C11 C12 109.56(12)
C13 C12 C14 108.42(12)
C13 C12 C5 107.73(12)
C14 C12 C5 112.21(12)
C13 C12 C11 109.91(12)
C14 C12 C11 109.36(12)
C5 C12 C11 109.17(12)
C12 C13 H13A 109.5
C12 C13 H13B 109.5
H13A C13 H13B 109.5
C12 C13 H13C 109.5
H13A C13 H13C 109.5
H13B C13 H13C 109.5
C15 C14 C12 111.05(12)
C15 C14 H14A 109.4
C12 C14 H14A 109.4
C15 C14 H14B 109.4
C12 C14 H14B 109.4
H14A C14 H14B 108.0
C19 C15 C14 107.35(13)
C19 C15 C16 107.79(13)
C14 C15 C16 110.00(13)
C19 C15 H15 110.5
C14 C15 H15 110.5
C16 C15 H15 110.5
C15 C16 C17 109.43(13)
C15 C16 H16A 109.8
C17 C16 H16A 109.8
C15 C16 H16B 109.8
C17 C16 H16B 109.8
H16A C16 H16B 108.2
C16 C17 C11 111.60(13)
C16 C17 H17A 109.3
C11 C17 H17A 109.3
C16 C17 H17B 109.3
C11 C17 H17B 109.3
H17A C17 H17B 108.0
O3 C18 C19 123.77(15)
O3 C18 C11 123.80(14)
C19 C18 C11 112.18(13)
C20 C19 C18 121.80(17)
C20 C19 C15 126.24(16)
C18 C19 C15 111.96(13)
C19 C20 H20A 120.0
C19 C20 H20B 120.0
H20A C20 H20B 120.0
C8 O2 C5 111.90(12)

loop_
_geom_bond_atom_site_label_1
_geom_bond_atom_site_label_2
_geom_bond_distance
C1 C2 1.517(2)
C1 H1A 0.9800
C1 H1B 0.9800
C1 H1C 0.9800
C2 C4 1.343(2)
C2 C3 1.518(2)
C3 H3A 0.9800
C3 H3B 0.9800
C3 H3C 0.9800
C4 C9 1.524(2)
C4 C5 1.537(2)
C5 O2 1.4660(17)
C5 C6 1.552(2)
C5 C12 1.563(2)
C6 C7 1.527(2)
C6 H6A 0.9900
C6 H6B 0.9900
C7 C8 1.504(2)
C7 H7A 0.9900
C7 H7B 0.9900
C8 O1 1.203(2)
C8 O2 1.352(2)
C9 C10 1.533(2)
C9 H9A 0.9900
C9 H9B 0.9900
C10 C11 1.519(2)
C10 H10A 0.9900
C10 H10B 0.9900
C11 C18 1.529(2)
C11 C17 1.558(2)
C11 C12 1.568(2)
C12 C13 1.544(2)
C12 C14 1.558(2)
C13 H13A 0.9800
C13 H13B 0.9800
C13 H13C 0.9800
C14 C15 1.539(2)
C14 H14A 0.9900
C14 H14B 0.9900
C15 C19 1.506(2)
C15 C16 1.542(2)
C15 H15 1.0000
C16 C17 1.542(2)
C16 H16A 0.9900
C16 H16B 0.9900
C17 H17A 0.9900
C17 H17B 0.9900
C18 O3 1.218(2)
C18 C19 1.495(2)
C19 C20 1.327(3)
C20 H20A 0.9500
C20 H20B 0.9500
